data_7005820
loop_
_publ_author_name
'Goodwin, Jocelyn M.'
'Chiang, Pin-Chieh'
'Brynda, Marcin'
'Penkina, Katerina'
'Olmstead, Marilyn M.'
'Patten, Timothy E.'

_publ_section_title
;
 Asymmetric dinuclear copper(I) complexes of
 bis-(2-(2-pyridyl)ethyl)-2-(N-toluenesulfonylamino)ethylamine with
 short copper-copper distances.
;
_journal_issue 28
_journal_name_full 'Dalton transactions (Cambridge, England : 2003)'
_journal_page_first 3086
_journal_page_last 3092
_journal_paper_doi 10.1039/b705684b
_journal_year 2007
_chemical_formula_moiety 'C23 H27 Cl Cu2 N4 O3 S'
_chemical_formula_sum 'C23 H27 Cl Cu2 N4 O3 S'
_chemical_formula_weight 602.08
_chemical_name_common 'Cu(PEMAEA)CuCl Compound 2'
_chemical_name_systematic
;
?
;
_space_group_IT_number 2
_symmetry_cell_setting triclinic
_symmetry_space_group_name_Hall '-P 1'
_symmetry_space_group_name_H-M 'P -1'
_atom_sites_solution_hydrogens geom
_atom_sites_solution_primary direct
_atom_sites_solution_secondary difmap
_audit_creation_method SHELXL-97
_cell_angle_alpha 92.187(8)
_cell_angle_beta 91.981(9)
_cell_angle_gamma 108.049(8)
_cell_formula_units_Z 2
_cell_length_a 9.5617(12)
_cell_length_b 9.9875(10)
_cell_length_c 13.4720(12)
_cell_measurement_reflns_used 50
_cell_measurement_temperature 133(2)
_cell_measurement_theta_max 30.0
_cell_measurement_theta_min 5.6
_cell_volume 1220.9(2)
_computing_cell_refinement 'Siemens P3/Pc'
_computing_data_collection 'Siemens P3/Pc'
_computing_data_reduction 'Siemens XDISK'
_computing_molecular_graphics 'SHELXTL 5.1, XP (Sheldrick, 1994)'
_computing_publication_material SHELXL97
_computing_structure_refinement 'SHELXL97 (Sheldrick, 1997)'
_computing_structure_solution 'SHELXS97 (Sheldrick, 1990)'
_diffrn_ambient_temperature 133(2)
_diffrn_measured_fraction_theta_full 1.000
_diffrn_measured_fraction_theta_max 1.000
_diffrn_measurement_device_type 'Siemens P4'
_diffrn_measurement_method \w
_diffrn_radiation_monochromator 'nickel filter'
_diffrn_radiation_source 'Siemens rotating anode'
_diffrn_radiation_type CuK\a
_diffrn_radiation_wavelength 1.54178
_diffrn_reflns_av_R_equivalents 0.0479
_diffrn_reflns_av_sigmaI/netI 0.0315
_diffrn_reflns_limit_h_max 10
_diffrn_reflns_limit_h_min -2
_diffrn_reflns_limit_k_max 10
_diffrn_reflns_limit_k_min -10
_diffrn_reflns_limit_l_max 14
_diffrn_reflns_limit_l_min -14
_diffrn_reflns_number 4351
_diffrn_reflns_theta_full 56.09
_diffrn_reflns_theta_max 56.09
_diffrn_reflns_theta_min 3.29
_diffrn_standards_decay_% 1.2
_diffrn_standards_interval_count 197
_diffrn_standards_number 3
_exptl_absorpt_coefficient_mu 4.233
_exptl_absorpt_correction_T_max 0.7282
_exptl_absorpt_correction_T_min 0.2003
_exptl_absorpt_correction_type empirical
_exptl_absorpt_process_details
;XABS2, Parkin, S., Moezzi, B. and Hope, H. J. Appl. Crystallogr. 28 (1995)
53-56.
;
_exptl_crystal_colour yellow
_exptl_crystal_density_diffrn 1.638
_exptl_crystal_density_method 'not measured'
_exptl_crystal_description plate
_exptl_crystal_F_000 616
_exptl_crystal_size_max 0.56
_exptl_crystal_size_mid 0.40
_exptl_crystal_size_min 0.08
_refine_diff_density_max 1.642
_refine_diff_density_min -1.446
_refine_diff_density_rms 0.181
_refine_ls_extinction_coef 0.0086(10)
_refine_ls_extinction_expression Fc^*^=kFc[1+0.001xFc^2^\l^3^/sin(2\q)]^-1/4^
_refine_ls_extinction_method SHELXL
_refine_ls_goodness_of_fit_ref 1.108
_refine_ls_hydrogen_treatment constr
_refine_ls_matrix_type full
_refine_ls_number_parameters 309
_refine_ls_number_reflns 3203
_refine_ls_number_restraints 0
_refine_ls_restrained_S_all 1.108
_refine_ls_R_factor_all 0.0643
_refine_ls_R_factor_gt 0.0628
_refine_ls_shift/su_max 0.000
_refine_ls_shift/su_mean 0.000
_refine_ls_structure_factor_coef Fsqd
_refine_ls_weighting_details 'calc w=1/[\s^2^(Fo^2^)+(0.1298P)^2^+1.3756P] where P=(Fo^2^+2Fc^2^)/3'
_refine_ls_weighting_scheme calc
_refine_ls_wR_factor_gt 0.1676
_refine_ls_wR_factor_ref 0.1700
_reflns_number_gt 3044
_reflns_number_total 3203
_reflns_threshold_expression I>2\s(I)
_cod_data_source_file b705684b.txt
_cod_data_source_block mn1588
_cod_database_code 7005820

loop_
_symmetry_equiv_pos_as_xyz
'x, y, z'
'-x, -y, -z'

loop_
_atom_site_label
_atom_site_type_symbol
_atom_site_fract_x
_atom_site_fract_y
_atom_site_fract_z
_atom_site_U_iso_or_equiv
_atom_site_adp_type
_atom_site_occupancy
_atom_site_symmetry_multiplicity
_atom_site_calc_flag
_atom_site_refinement_flags
_atom_site_disorder_assembly
_atom_site_disorder_group
Cu1 Cu 0.39240(6) 0.24561(6) 0.22083(4) 0.0184(3) Uani 1 1 d . . .
Cu2 Cu 0.28362(6) 0.36280(6) 0.36721(4) 0.0197(3) Uani 1 1 d . . .
Cl1 Cl 0.25844(13) 0.32165(11) 0.51806(8) 0.0297(4) Uani 1 1 d . . .
S1 S 0.12631(11) 0.37786(11) 0.18139(8) 0.0191(4) Uani 1 1 d . . .
O1 O 0.1243(3) 0.3636(3) 0.0750(2) 0.0283(8) Uani 1 1 d . . .
O2 O 0.0272(3) 0.2648(3) 0.2318(2) 0.0263(7) Uani 1 1 d . . .
O3 O -0.0018(4) 0.9136(3) 0.2627(3) 0.0333(8) Uani 1 1 d . . .
N1 N 0.4649(4) 0.1275(4) 0.3126(3) 0.0204(8) Uani 1 1 d . . .
N2 N 0.5925(4) 0.4158(4) 0.2046(3) 0.0209(8) Uani 1 1 d . . .
N3 N 0.3632(4) 0.1559(4) 0.0791(3) 0.0235(9) Uani 1 1 d . . .
N4 N 0.2882(4) 0.4050(4) 0.2308(3) 0.0194(8) Uani 1 1 d . . .
C1 C 0.4038(5) -0.0143(5) 0.3076(3) 0.0240(10) Uani 1 1 d . . .
H1 H 0.3128 -0.0543 0.2708 0.029 Uiso 1 1 calc R . .
C2 C 0.4674(5) -0.1035(5) 0.3534(4) 0.0290(11) Uani 1 1 d . . .
H2 H 0.4190 -0.2023 0.3505 0.035 Uiso 1 1 calc R . .
C3 C 0.6013(6) -0.0475(5) 0.4029(4) 0.0319(12) Uani 1 1 d . . .
H3 H 0.6487 -0.1070 0.4337 0.038 Uiso 1 1 calc R . .
C4 C 0.6664(5) 0.0968(5) 0.4075(4) 0.0296(11) Uani 1 1 d . . .
H4 H 0.7601 0.1372 0.4409 0.036 Uiso 1 1 calc R . .
C5 C 0.5954(5) 0.1835(5) 0.3633(3) 0.0210(10) Uani 1 1 d . . .
C6 C 0.6609(5) 0.3404(5) 0.3703(3) 0.0262(11) Uani 1 1 d . . .
H6A H 0.7450 0.3660 0.4199 0.031 Uiso 1 1 calc R . .
H6B H 0.5863 0.3816 0.3954 0.031 Uiso 1 1 calc R . .
C7 C 0.7143(5) 0.4065(5) 0.2734(4) 0.0262(11) Uani 1 1 d . . .
H7A H 0.7833 0.5026 0.2885 0.031 Uiso 1 1 calc R . .
H7B H 0.7692 0.3502 0.2396 0.031 Uiso 1 1 calc R . .
C8 C 0.6359(5) 0.4184(5) 0.1006(3) 0.0240(10) Uani 1 1 d . . .
H8A H 0.7386 0.4807 0.0975 0.029 Uiso 1 1 calc R . .
H8B H 0.5720 0.4588 0.0601 0.029 Uiso 1 1 calc R . .
C9 C 0.6246(5) 0.2722(5) 0.0556(4) 0.0297(11) Uani 1 1 d . . .
H9A H 0.6929 0.2841 0.0006 0.036 Uiso 1 1 calc R . .
H9B H 0.6588 0.2197 0.1070 0.036 Uiso 1 1 calc R . .
C10 C 0.4735(5) 0.1836(5) 0.0160(3) 0.0246(10) Uani 1 1 d . . .
C11 C 0.4494(6) 0.1314(5) -0.0815(4) 0.0329(12) Uani 1 1 d . . .
H11 H 0.5286 0.1528 -0.1250 0.039 Uiso 1 1 calc R . .
C12 C 0.3121(7) 0.0489(5) -0.1160(4) 0.0398(13) Uani 1 1 d . . .
H12 H 0.2944 0.0141 -0.1834 0.048 Uiso 1 1 calc R . .
C13 C 0.2002(6) 0.0178(5) -0.0506(4) 0.0360(13) Uani 1 1 d . . .
H13 H 0.1042 -0.0410 -0.0717 0.043 Uiso 1 1 calc R . .
C14 C 0.2294(5) 0.0729(5) 0.0453(4) 0.0272(11) Uani 1 1 d . . .
H14 H 0.1515 0.0515 0.0899 0.033 Uiso 1 1 calc R . .
C15 C 0.5524(5) 0.5430(4) 0.2320(3) 0.0205(10) Uani 1 1 d . . .
H15A H 0.6238 0.6263 0.2049 0.025 Uiso 1 1 calc R . .
H15B H 0.5576 0.5572 0.3053 0.025 Uiso 1 1 calc R . .
C16 C 0.3980(5) 0.5304(5) 0.1919(3) 0.0211(10) Uani 1 1 d . . .
H16A H 0.3737 0.6166 0.2120 0.025 Uiso 1 1 calc R . .
H16B H 0.3940 0.5216 0.1184 0.025 Uiso 1 1 calc R . .
C17 C 0.0850(4) 0.5372(4) 0.2101(3) 0.0188(10) Uani 1 1 d . . .
C18 C 0.0499(5) 0.6120(5) 0.1327(3) 0.0214(10) Uani 1 1 d . . .
H18 H 0.0473 0.5775 0.0658 0.026 Uiso 1 1 calc R . .
C19 C 0.0191(5) 0.7354(5) 0.1532(3) 0.0227(10) Uani 1 1 d . . .
H19 H -0.0053 0.7859 0.1005 0.027 Uiso 1 1 calc R . .
C20 C 0.0236(5) 0.7864(5) 0.2512(4) 0.0232(10) Uani 1 1 d . . .
C21 C 0.0565(5) 0.7118(5) 0.3293(3) 0.0228(10) Uani 1 1 d . . .
H21 H 0.0593 0.7462 0.3963 0.027 Uiso 1 1 calc R . .
C22 C 0.0854(4) 0.5853(4) 0.3072(3) 0.0194(10) Uani 1 1 d . . .
H22 H 0.1056 0.5321 0.3597 0.023 Uiso 1 1 calc R . .
C23 C 0.0146(6) 0.9788(5) 0.3611(4) 0.0322(11) Uani 1 1 d . . .
H23A H -0.0040 1.0697 0.3584 0.048 Uiso 1 1 calc R . .
H23B H 0.1149 0.9936 0.3883 0.048 Uiso 1 1 calc R . .
H23C H -0.0561 0.9174 0.4038 0.048 Uiso 1 1 calc R . .

loop_
_atom_site_aniso_label
_atom_site_aniso_U_11
_atom_site_aniso_U_22
_atom_site_aniso_U_33
_atom_site_aniso_U_23
_atom_site_aniso_U_13
_atom_site_aniso_U_12
Cu1 0.0157(4) 0.0201(5) 0.0180(5) 0.0005(3) 0.0010(3) 0.0038(3)
Cu2 0.0210(5) 0.0224(5) 0.0155(5) 0.0022(3) 0.0017(3) 0.0062(3)
Cl1 0.0464(8) 0.0266(7) 0.0171(6) 0.0037(5) 0.0053(5) 0.0120(5)
S1 0.0170(6) 0.0207(6) 0.0190(7) -0.0024(4) -0.0031(4) 0.0059(4)
O1 0.0325(18) 0.0329(18) 0.0220(18) -0.0076(14) -0.0071(14) 0.0160(15)
O2 0.0165(16) 0.0225(17) 0.0360(19) 0.0010(13) -0.0029(13) 0.0008(13)
O3 0.047(2) 0.0240(17) 0.0320(19) -0.0046(14) -0.0046(15) 0.0165(15)
N1 0.0215(19) 0.025(2) 0.0146(19) -0.0016(15) 0.0004(15) 0.0074(16)
N2 0.0122(18) 0.0224(19) 0.027(2) 0.0007(16) 0.0030(15) 0.0040(15)
N3 0.030(2) 0.024(2) 0.019(2) 0.0003(15) 0.0035(16) 0.0115(16)
N4 0.0181(19) 0.0222(19) 0.019(2) 0.0018(15) -0.0014(15) 0.0077(15)
C1 0.025(2) 0.026(3) 0.019(2) -0.0041(19) 0.0065(19) 0.004(2)
C2 0.037(3) 0.023(2) 0.028(3) 0.002(2) 0.009(2) 0.010(2)
C3 0.045(3) 0.033(3) 0.026(3) 0.006(2) 0.004(2) 0.023(2)
C4 0.029(3) 0.039(3) 0.023(3) 0.003(2) 0.000(2) 0.013(2)
C5 0.019(2) 0.029(2) 0.016(2) 0.0024(18) 0.0018(18) 0.0087(19)
C6 0.023(2) 0.026(2) 0.028(3) -0.003(2) -0.0086(19) 0.0075(19)
C7 0.014(2) 0.026(2) 0.038(3) 0.001(2) -0.0007(19) 0.0064(18)
C8 0.018(2) 0.025(2) 0.026(3) 0.0063(19) 0.0085(18) 0.0017(18)
C9 0.029(3) 0.033(3) 0.030(3) 0.001(2) 0.011(2) 0.013(2)
C10 0.033(3) 0.023(2) 0.023(3) 0.0021(19) 0.008(2) 0.016(2)
C11 0.051(3) 0.026(3) 0.025(3) 0.005(2) 0.015(2) 0.016(2)
C12 0.069(4) 0.031(3) 0.023(3) -0.003(2) -0.002(3) 0.022(3)
C13 0.044(3) 0.033(3) 0.036(3) -0.006(2) -0.012(2) 0.021(2)
C14 0.025(2) 0.026(2) 0.029(3) -0.010(2) -0.005(2) 0.006(2)
C15 0.019(2) 0.017(2) 0.023(2) 0.0030(17) 0.0025(18) 0.0018(17)
C16 0.024(2) 0.020(2) 0.022(2) 0.0033(18) 0.0045(18) 0.0098(18)
C17 0.011(2) 0.021(2) 0.021(2) -0.0029(18) 0.0003(17) 0.0008(17)
C18 0.016(2) 0.022(2) 0.023(2) -0.0008(18) -0.0017(18) 0.0012(18)
C19 0.019(2) 0.024(2) 0.023(2) 0.0048(18) -0.0057(18) 0.0028(18)
C20 0.013(2) 0.018(2) 0.035(3) 0.0016(19) -0.0001(18) 0.0008(17)
C21 0.015(2) 0.026(2) 0.024(2) -0.0023(19) 0.0025(18) 0.0026(18)
C22 0.014(2) 0.023(2) 0.022(2) 0.0045(18) 0.0024(17) 0.0056(17)
C23 0.035(3) 0.024(3) 0.038(3) -0.002(2) 0.010(2) 0.009(2)

loop_
_atom_type_symbol
_atom_type_description
_atom_type_scat_dispersion_real
_atom_type_scat_dispersion_imag
_atom_type_scat_source
C C 0.0181 0.0091 'International Tables Vol C Tables 4.2.6.8 and 6.1.1.4'
H H 0.0000 0.0000 'International Tables Vol C Tables 4.2.6.8 and 6.1.1.4'
N N 0.0311 0.0180 'International Tables Vol C Tables 4.2.6.8 and 6.1.1.4'
O O 0.0492 0.0322 'International Tables Vol C Tables 4.2.6.8 and 6.1.1.4'
S S 0.3331 0.5567 'International Tables Vol C Tables 4.2.6.8 and 6.1.1.4'
Cu Cu -1.9646 0.5888 'International Tables Vol C Tables 4.2.6.8 and 6.1.1.4'
Cl Cl 0.3639 0.7018 'International Tables Vol C Tables 4.2.6.8 and 6.1.1.4'

loop_
_geom_angle_atom_site_label_1
_geom_angle_atom_site_label_2
_geom_angle_atom_site_label_3
_geom_angle
_geom_angle_site_symmetry_1
_geom_angle_site_symmetry_3
_geom_angle_publ_flag
N1 Cu1 N3 109.96(14) . . ?
N1 Cu1 N4 137.90(14) . . ?
N3 Cu1 N4 109.94(14) . . ?
N1 Cu1 N2 100.50(14) . . ?
N3 Cu1 N2 99.39(15) . . ?
N4 Cu1 N2 85.75(13) . . ?
N1 Cu1 Cu2 92.87(10) . . ?
N3 Cu1 Cu2 147.76(11) . . ?
N4 Cu1 Cu2 45.14(9) . . ?
N2 Cu1 Cu2 98.38(10) . . ?
N4 Cu2 Cl1 174.12(11) . . ?
N4 Cu2 Cu1 52.46(10) . . ?
Cl1 Cu2 Cu1 132.48(4) . . ?
O1 S1 O2 117.30(19) . . ?
O1 S1 N4 111.89(19) . . ?
O2 S1 N4 107.48(18) . . ?
O1 S1 C17 106.12(19) . . ?
O2 S1 C17 108.90(19) . . ?
N4 S1 C17 104.35(19) . . ?
C20 O3 C23 118.0(4) . . ?
C5 N1 C1 118.2(4) . . ?
C5 N1 Cu1 119.5(3) . . ?
C1 N1 Cu1 120.5(3) . . ?
C15 N2 C8 110.4(3) . . ?
C15 N2 C7 109.6(3) . . ?
C8 N2 C7 110.8(3) . . ?
C15 N2 Cu1 103.7(2) . . ?
C8 N2 Cu1 110.2(3) . . ?
C7 N2 Cu1 111.9(3) . . ?
C10 N3 C14 118.2(4) . . ?
C10 N3 Cu1 121.7(3) . . ?
C14 N3 Cu1 120.0(3) . . ?
C16 N4 S1 112.3(3) . . ?
C16 N4 Cu2 123.1(3) . . ?
S1 N4 Cu2 112.00(19) . . ?
C16 N4 Cu1 103.7(2) . . ?
S1 N4 Cu1 120.5(2) . . ?
Cu2 N4 Cu1 82.39(13) . . ?
N1 C1 C2 123.1(4) . . ?
N1 C1 H1 118.5 . . ?
C2 C1 H1 118.5 . . ?
C3 C2 C1 118.9(4) . . ?
C3 C2 H2 120.5 . . ?
C1 C2 H2 120.5 . . ?
C2 C3 C4 118.8(4) . . ?
C2 C3 H3 120.6 . . ?
C4 C3 H3 120.6 . . ?
C3 C4 C5 120.3(5) . . ?
C3 C4 H4 119.8 . . ?
C5 C4 H4 119.8 . . ?
N1 C5 C4 120.6(4) . . ?
N1 C5 C6 118.0(4) . . ?
C4 C5 C6 121.4(4) . . ?
C5 C6 C7 115.0(4) . . ?
C5 C6 H6A 108.5 . . ?
C7 C6 H6A 108.5 . . ?
C5 C6 H6B 108.5 . . ?
C7 C6 H6B 108.5 . . ?
H6A C6 H6B 107.5 . . ?
N2 C7 C6 113.2(4) . . ?
N2 C7 H7A 108.9 . . ?
C6 C7 H7A 108.9 . . ?
N2 C7 H7B 108.9 . . ?
C6 C7 H7B 108.9 . . ?
H7A C7 H7B 107.7 . . ?
N2 C8 C9 113.0(4) . . ?
N2 C8 H8A 109.0 . . ?
C9 C8 H8A 109.0 . . ?
N2 C8 H8B 109.0 . . ?
C9 C8 H8B 109.0 . . ?
H8A C8 H8B 107.8 . . ?
C10 C9 C8 115.8(4) . . ?
C10 C9 H9A 108.3 . . ?
C8 C9 H9A 108.3 . . ?
C10 C9 H9B 108.3 . . ?
C8 C9 H9B 108.3 . . ?
H9A C9 H9B 107.4 . . ?
N3 C10 C11 121.1(4) . . ?
N3 C10 C9 117.9(4) . . ?
C11 C10 C9 121.0(4) . . ?
C12 C11 C10 120.4(5) . . ?
C12 C11 H11 119.8 . . ?
C10 C11 H11 119.8 . . ?
C11 C12 C13 118.4(5) . . ?
C11 C12 H12 120.8 . . ?
C13 C12 H12 120.8 . . ?
C14 C13 C12 119.0(5) . . ?
C14 C13 H13 120.5 . . ?
C12 C13 H13 120.5 . . ?
N3 C14 C13 122.9(5) . . ?
N3 C14 H14 118.5 . . ?
C13 C14 H14 118.5 . . ?
N2 C15 C16 111.3(4) . . ?
N2 C15 H15A 109.4 . . ?
C16 C15 H15A 109.4 . . ?
N2 C15 H15B 109.4 . . ?
C16 C15 H15B 109.4 . . ?
H15A C15 H15B 108.0 . . ?
N4 C16 C15 110.6(3) . . ?
N4 C16 H16A 109.5 . . ?
C15 C16 H16A 109.5 . . ?
N4 C16 H16B 109.5 . . ?
C15 C16 H16B 109.5 . . ?
H16A C16 H16B 108.1 . . ?
C22 C17 C18 120.0(4) . . ?
C22 C17 S1 120.7(3) . . ?
C18 C17 S1 119.2(3) . . ?
C19 C18 C17 120.1(4) . . ?
C19 C18 H18 119.9 . . ?
C17 C18 H18 119.9 . . ?
C18 C19 C20 120.0(4) . . ?
C18 C19 H19 120.0 . . ?
C20 C19 H19 120.0 . . ?
O3 C20 C19 115.0(4) . . ?
O3 C20 C21 124.5(4) . . ?
C19 C20 C21 120.5(4) . . ?
C20 C21 C22 118.8(4) . . ?
C20 C21 H21 120.6 . . ?
C22 C21 H21 120.6 . . ?
C17 C22 C21 120.5(4) . . ?
C17 C22 H22 119.7 . . ?
C21 C22 H22 119.7 . . ?
O3 C23 H23A 109.5 . . ?
O3 C23 H23B 109.5 . . ?
H23A C23 H23B 109.5 . . ?
O3 C23 H23C 109.5 . . ?
H23A C23 H23C 109.5 . . ?
H23B C23 H23C 109.5 . . ?

loop_
_geom_bond_atom_site_label_1
_geom_bond_atom_site_label_2
_geom_bond_distance
_geom_bond_site_symmetry_2
_geom_bond_publ_flag
Cu1 N1 1.990(4) . ?
Cu1 N3 2.050(4) . ?
Cu1 N4 2.126(3) . ?
Cu1 N2 2.154(3) . ?
Cu1 Cu2 2.6572(8) . ?
Cu2 N4 1.900(3) . ?
Cu2 Cl1 2.0960(12) . ?
S1 O1 1.434(3) . ?
S1 O2 1.440(3) . ?
S1 N4 1.602(3) . ?
S1 C17 1.786(4) . ?
O3 C20 1.370(6) . ?
O3 C23 1.436(6) . ?
N1 C5 1.348(6) . ?
N1 C1 1.353(6) . ?
N2 C15 1.474(6) . ?
N2 C8 1.475(6) . ?
N2 C7 1.491(6) . ?
N3 C10 1.345(6) . ?
N3 C14 1.344(6) . ?
N4 C16 1.489(6) . ?
C1 C2 1.376(7) . ?
C1 H1 0.9500 . ?
C2 C3 1.366(7) . ?
C2 H2 0.9500 . ?
C3 C4 1.379(8) . ?
C3 H3 0.9500 . ?
C4 C5 1.393(7) . ?
C4 H4 0.9500 . ?
C5 C6 1.495(7) . ?
C6 C7 1.518(7) . ?
C6 H6A 0.9900 . ?
C6 H6B 0.9900 . ?
C7 H7A 0.9900 . ?
C7 H7B 0.9900 . ?
C8 C9 1.530(7) . ?
C8 H8A 0.9900 . ?
C8 H8B 0.9900 . ?
C9 C10 1.508(7) . ?
C9 H9A 0.9900 . ?
C9 H9B 0.9900 . ?
C10 C11 1.380(7) . ?
C11 C12 1.370(8) . ?
C11 H11 0.9500 . ?
C12 C13 1.377(8) . ?
C12 H12 0.9500 . ?
C13 C14 1.370(7) . ?
C13 H13 0.9500 . ?
C14 H14 0.9500 . ?
C15 C16 1.519(6) . ?
C15 H15A 0.9900 . ?
C15 H15B 0.9900 . ?
C16 H16A 0.9900 . ?
C16 H16B 0.9900 . ?
C17 C22 1.376(6) . ?
C17 C18 1.396(6) . ?
C18 C19 1.373(7) . ?
C18 H18 0.9500 . ?
C19 C20 1.391(7) . ?
C19 H19 0.9500 . ?
C20 C21 1.393(7) . ?
C21 C22 1.398(6) . ?
C21 H21 0.9500 . ?
C22 H22 0.9500 . ?
C23 H23A 0.9800 . ?
C23 H23B 0.9800 . ?
C23 H23C 0.9800 . ?
